data_4111610
loop_
_publ_author_name
'Cyril Godard'
'Simon B. Duckett'
'Stacey Polas'
'Robert Tooze'
'Adrian C. Whitwood'

_publ_section_title
;
 Detection of Intermediates in Cobalt-Catalyzed Hydroformylation Using
 para-Hydrogen-Induced Polarization
;
_journal_name_full 'Journal of the American Chemical Society'
_journal_page_first 4994
_journal_page_last 4995
_journal_paper_doi 10.1021/ja0434533
_journal_volume 127
_journal_year 2005
_chemical_formula_moiety 'C23 H38 Co O2 P'
_chemical_formula_sum 'C23 H38 Co O2 P'
_chemical_formula_weight 436.43
_chemical_name_systematic
; 
 ? 
;
_space_group_IT_number 14
_symmetry_cell_setting monoclinic
_symmetry_space_group_name_Hall '-P 2yn'
_symmetry_space_group_name_H-M 'P 1 21/n 1'
_atom_sites_solution_hydrogens geom
_atom_sites_solution_primary direct
_atom_sites_solution_secondary difmap
_audit_creation_method SHELXL-97
_cell_angle_alpha 90.00
_cell_angle_beta 92.511(2)
_cell_angle_gamma 90.00
_cell_formula_units_Z 4
_cell_length_a 10.4726(8)
_cell_length_b 15.4811(12)
_cell_length_c 13.8229(11)
_cell_measurement_reflns_used 8301
_cell_measurement_temperature 115(2)
_cell_measurement_theta_max 29.98
_cell_measurement_theta_min 2.35
_cell_volume 2238.9(3)
_computing_cell_refinement 'Bruker SMART'
_computing_data_collection 'Bruker SMART'
_computing_data_reduction 'Bruker SAINT'
_computing_molecular_graphics 'Bruker SHELXTL'
_computing_publication_material 'Bruker SHELXTL'
_computing_structure_refinement 'SHELXL-97 (Sheldrick, 1997)'
_computing_structure_solution 'SHELXS-97 (Sheldrick, 1990)'
_diffrn_ambient_temperature 115(2)
_diffrn_measured_fraction_theta_full 0.984
_diffrn_measured_fraction_theta_max 0.984
_diffrn_measurement_device_type 'CCD area detector'
_diffrn_measurement_method 'phi and omega scans'
_diffrn_radiation_monochromator graphite
_diffrn_radiation_source 'fine-focus sealed tube'
_diffrn_radiation_type MoK\a
_diffrn_radiation_wavelength 0.71073
_diffrn_reflns_av_R_equivalents 0.0247
_diffrn_reflns_av_sigmaI/netI 0.0285
_diffrn_reflns_limit_h_max 13
_diffrn_reflns_limit_h_min -14
_diffrn_reflns_limit_k_max 21
_diffrn_reflns_limit_k_min -21
_diffrn_reflns_limit_l_max 19
_diffrn_reflns_limit_l_min -8
_diffrn_reflns_number 17426
_diffrn_reflns_theta_full 30.00
_diffrn_reflns_theta_max 30.00
_diffrn_reflns_theta_min 1.98
_exptl_absorpt_coefficient_mu 0.853
_exptl_absorpt_correction_T_max 0.890
_exptl_absorpt_correction_T_min 0.730
_exptl_absorpt_correction_type multi-scan
_exptl_absorpt_process_details 'SADABS v2.03; (Sheldrick)'
_exptl_crystal_colour yellow
_exptl_crystal_density_diffrn 1.295
_exptl_crystal_density_meas 0
_exptl_crystal_description block
_exptl_crystal_F_000 936
_exptl_crystal_size_max 0.32
_exptl_crystal_size_mid 0.24
_exptl_crystal_size_min 0.14
_refine_diff_density_max 0.920
_refine_diff_density_min -0.565
_refine_diff_density_rms 0.074
_refine_ls_extinction_method none
_refine_ls_goodness_of_fit_ref 1.061
_refine_ls_hydrogen_treatment mixed
_refine_ls_matrix_type full
_refine_ls_number_parameters 244
_refine_ls_number_reflns 6425
_refine_ls_number_restraints 0
_refine_ls_restrained_S_all 1.061
_refine_ls_R_factor_all 0.0402
_refine_ls_R_factor_gt 0.0321
_refine_ls_shift/su_max 0.001
_refine_ls_shift/su_mean 0.000
_refine_ls_structure_factor_coef Fsqd
_refine_ls_weighting_details 'calc w=1/[\s^2^(Fo^2^)+(0.0492P)^2^+0.7846P] where P=(Fo^2^+2Fc^2^)/3'
_refine_ls_weighting_scheme calc
_refine_ls_wR_factor_gt 0.0851
_refine_ls_wR_factor_ref 0.0905
_reflns_number_gt 5547
_reflns_number_total 6425
_reflns_threshold_expression >2sigma(I)
_cod_data_source_file ja0434533si20041105_072609.cif
_cod_data_source_block sbd0402m
_cod_database_code 4111610

loop_
_symmetry_equiv_pos_as_xyz
'x, y, z'
'-x+1/2, y+1/2, -z+1/2'
'-x, -y, -z'
'x-1/2, -y-1/2, z-1/2'

loop_
_atom_site_label
_atom_site_type_symbol
_atom_site_fract_x
_atom_site_fract_y
_atom_site_fract_z
_atom_site_U_iso_or_equiv
_atom_site_adp_type
_atom_site_occupancy
_atom_site_symmetry_multiplicity
_atom_site_calc_flag
_atom_site_refinement_flags
Co1 Co 0.960208(17) 0.145067(11) 0.824020(13) 0.01549(6) Uani 1 1 d .
P1 P 0.85274(3) 0.19782(2) 0.69530(2) 0.01407(8) Uani 1 1 d .
C1 C 0.86209(13) 0.05974(9) 0.86499(10) 0.0204(3) Uani 1 1 d .
O1 O 0.79878(11) 0.00881(7) 0.90015(9) 0.0295(2) Uani 1 1 d .
C18 C 0.92861(12) 0.29226(8) 0.63615(10) 0.0165(2) Uani 1 1 d .
H18 H 0.8687 0.3125 0.5825 0.020 Uiso 1 1 calc R
C2 C 0.93542(13) 0.23559(9) 0.89781(10) 0.0213(3) Uani 1 1 d .
C19 C 0.94829(14) 0.36721(9) 0.70786(11) 0.0217(3) Uani 1 1 d .
H19A H 1.0047 0.3480 0.7630 0.026 Uiso 1 1 calc R
H19B H 0.8649 0.3836 0.7335 0.026 Uiso 1 1 calc R
C12 C 0.82884(13) 0.11916(8) 0.59358(10) 0.0175(2) Uani 1 1 d .
H12 H 0.9153 0.1120 0.5666 0.021 Uiso 1 1 calc R
C6 C 0.69433(12) 0.24218(8) 0.72747(10) 0.0171(2) Uani 1 1 d .
H6 H 0.7122 0.2778 0.7869 0.021 Uiso 1 1 calc R
C5 C 1.09376(14) 0.08295(9) 0.73648(11) 0.0230(3) Uani 1 1 d .
H5A H 1.0417 0.0350 0.7518 0.028 Uiso 1 1 calc R
H5B H 1.1079 0.0965 0.6708 0.028 Uiso 1 1 calc R
O2 O 0.91848(12) 0.29137(8) 0.95092(9) 0.0326(3) Uani 1 1 d .
C22 C 1.11469(16) 0.34971(10) 0.54362(12) 0.0273(3) Uani 1 1 d .
H22A H 1.1983 0.3341 0.5178 0.033 Uiso 1 1 calc R
H22B H 1.0576 0.3683 0.4886 0.033 Uiso 1 1 calc R
C11 C 0.60108(13) 0.17151(9) 0.75839(12) 0.0225(3) Uani 1 1 d .
H11A H 0.5751 0.1357 0.7016 0.027 Uiso 1 1 calc R
H11B H 0.6444 0.1336 0.8072 0.027 Uiso 1 1 calc R
C23 C 1.05703(14) 0.27012(9) 0.59167(11) 0.0226(3) Uani 1 1 d .
H23A H 1.1175 0.2483 0.6430 0.027 Uiso 1 1 calc R
H23B H 1.0436 0.2239 0.5428 0.027 Uiso 1 1 calc R
C7 C 0.62649(13) 0.30331(9) 0.65495(11) 0.0215(3) Uani 1 1 d .
H7A H 0.6019 0.2711 0.5951 0.026 Uiso 1 1 calc R
H7B H 0.6858 0.3501 0.6376 0.026 Uiso 1 1 calc R
C8 C 0.50683(14) 0.34288(9) 0.69721(12) 0.0249(3) Uani 1 1 d .
H8A H 0.5324 0.3796 0.7534 0.030 Uiso 1 1 calc R
H8B H 0.4630 0.3800 0.6478 0.030 Uiso 1 1 calc R
C17 C 0.74201(16) 0.14782(10) 0.50740(11) 0.0254(3) Uani 1 1 d .
H17A H 0.7707 0.2048 0.4841 0.030 Uiso 1 1 calc R
H17B H 0.6534 0.1541 0.5285 0.030 Uiso 1 1 calc R
C4 C 1.14953(14) 0.13356(10) 0.81061(12) 0.0241(3) Uani 1 1 d .
H4 H 1.2020 0.1819 0.7976 0.029 Uiso 1 1 calc R
C20 C 1.00781(15) 0.44656(9) 0.66045(12) 0.0263(3) Uani 1 1 d .
H20A H 0.9470 0.4699 0.6101 0.032 Uiso 1 1 calc R
H20B H 1.0234 0.4920 0.7100 0.032 Uiso 1 1 calc R
C10 C 0.48218(14) 0.21161(11) 0.80113(12) 0.0274(3) Uani 1 1 d .
H10A H 0.4224 0.1651 0.8185 0.033 Uiso 1 1 calc R
H10B H 0.5075 0.2435 0.8610 0.033 Uiso 1 1 calc R
C21 C 1.13293(14) 0.42423(9) 0.61474(12) 0.0260(3) Uani 1 1 d .
H21A H 1.1975 0.4081 0.6660 0.031 Uiso 1 1 calc R
H21B H 1.1650 0.4755 0.5805 0.031 Uiso 1 1 calc R
C9 C 0.41474(14) 0.27312(10) 0.72932(12) 0.0261(3) Uani 1 1 d .
H9A H 0.3412 0.3005 0.7600 0.031 Uiso 1 1 calc R
H9B H 0.3817 0.2403 0.6721 0.031 Uiso 1 1 calc R
C16 C 0.74447(17) 0.08215(11) 0.42438(12) 0.0312(3) Uani 1 1 d .
H16A H 0.6849 0.1010 0.3709 0.037 Uiso 1 1 calc R
H16B H 0.8315 0.0797 0.3993 0.037 Uiso 1 1 calc R
C14 C 0.79327(16) -0.03680(10) 0.54354(13) 0.0293(3) Uani 1 1 d .
H14A H 0.8818 -0.0428 0.5220 0.035 Uiso 1 1 calc R
H14B H 0.7650 -0.0940 0.5663 0.035 Uiso 1 1 calc R
C15 C 0.70612(15) -0.00760(11) 0.45853(13) 0.0319(4) Uani 1 1 d .
H15A H 0.6165 -0.0064 0.4784 0.038 Uiso 1 1 calc R
H15B H 0.7118 -0.0492 0.4045 0.038 Uiso 1 1 calc R
C13 C 0.79121(15) 0.02800(9) 0.62721(11) 0.0241(3) Uani 1 1 d .
H13A H 0.8515 0.0089 0.6801 0.029 Uiso 1 1 calc R
H13B H 0.7045 0.0298 0.6529 0.029 Uiso 1 1 calc R
C3 C 1.12331(15) 0.10875(11) 0.90583(12) 0.0290(3) Uani 1 1 d .
H3A H 1.0704 0.0601 0.9165 0.035 Uiso 1 1 calc R
H3B H 1.1585 0.1407 0.9593 0.035 Uiso 1 1 calc R

loop_
_atom_site_aniso_label
_atom_site_aniso_U_11
_atom_site_aniso_U_22
_atom_site_aniso_U_33
_atom_site_aniso_U_23
_atom_site_aniso_U_13
_atom_site_aniso_U_12
Co1 0.01611(10) 0.01391(9) 0.01644(10) 0.00107(6) 0.00063(7) 0.00188(6)
P1 0.01425(15) 0.01182(14) 0.01619(16) 0.00058(11) 0.00117(12) -0.00044(11)
C1 0.0216(6) 0.0188(6) 0.0208(6) 0.0012(5) 0.0022(5) 0.0036(5)
O1 0.0316(6) 0.0223(5) 0.0351(6) 0.0081(4) 0.0074(5) -0.0006(4)
C18 0.0161(6) 0.0145(5) 0.0189(6) 0.0021(4) 0.0016(5) -0.0025(4)
C2 0.0201(6) 0.0228(6) 0.0207(6) 0.0008(5) -0.0023(5) 0.0042(5)
C19 0.0242(7) 0.0151(6) 0.0262(7) -0.0017(5) 0.0051(5) -0.0041(5)
C12 0.0187(6) 0.0156(6) 0.0184(6) -0.0021(5) 0.0009(5) -0.0005(5)
C6 0.0150(6) 0.0149(5) 0.0215(6) 0.0013(5) 0.0022(5) 0.0007(4)
C5 0.0212(6) 0.0237(7) 0.0245(7) -0.0001(5) 0.0055(5) 0.0038(5)
O2 0.0381(6) 0.0300(6) 0.0293(6) -0.0103(5) -0.0045(5) 0.0104(5)
C22 0.0294(8) 0.0236(7) 0.0298(8) 0.0016(6) 0.0114(6) -0.0071(6)
C11 0.0170(6) 0.0187(6) 0.0321(7) 0.0080(5) 0.0043(5) 0.0016(5)
C23 0.0231(7) 0.0181(6) 0.0272(7) 0.0004(5) 0.0091(6) -0.0023(5)
C7 0.0197(6) 0.0181(6) 0.0267(7) 0.0055(5) 0.0016(5) 0.0018(5)
C8 0.0217(7) 0.0181(6) 0.0349(8) 0.0036(6) 0.0010(6) 0.0043(5)
C17 0.0288(7) 0.0256(7) 0.0213(7) -0.0043(5) -0.0044(6) 0.0039(6)
C4 0.0165(6) 0.0234(7) 0.0322(8) 0.0000(6) 0.0003(6) 0.0027(5)
C20 0.0279(7) 0.0141(6) 0.0371(8) 0.0009(6) 0.0053(6) -0.0040(5)
C10 0.0191(6) 0.0300(7) 0.0336(8) 0.0096(6) 0.0072(6) 0.0043(6)
C21 0.0238(7) 0.0210(7) 0.0334(8) 0.0033(6) 0.0033(6) -0.0070(5)
C9 0.0169(6) 0.0255(7) 0.0362(8) 0.0050(6) 0.0020(6) 0.0029(5)
C16 0.0338(8) 0.0368(9) 0.0225(7) -0.0089(6) -0.0036(6) 0.0025(7)
C14 0.0319(8) 0.0197(7) 0.0367(9) -0.0094(6) 0.0066(7) -0.0053(6)
C15 0.0245(7) 0.0354(8) 0.0360(9) -0.0189(7) 0.0029(6) -0.0044(6)
C13 0.0292(7) 0.0162(6) 0.0270(7) -0.0031(5) 0.0033(6) -0.0043(5)
C3 0.0253(7) 0.0349(8) 0.0263(7) -0.0021(6) -0.0057(6) 0.0101(6)

loop_
_atom_type_symbol
_atom_type_description
_atom_type_scat_dispersion_real
_atom_type_scat_dispersion_imag
_atom_type_scat_source
C C 0.0033 0.0016 'International Tables Vol C Tables 4.2.6.8 and 6.1.1.4'
H H 0.0000 0.0000 'International Tables Vol C Tables 4.2.6.8 and 6.1.1.4'
O O 0.0106 0.0060 'International Tables Vol C Tables 4.2.6.8 and 6.1.1.4'
P P 0.1023 0.0942 'International Tables Vol C Tables 4.2.6.8 and 6.1.1.4'
Co Co 0.3494 0.9721 'International Tables Vol C Tables 4.2.6.8 and 6.1.1.4'

loop_
_geom_angle_atom_site_label_1
_geom_angle_atom_site_label_2
_geom_angle_atom_site_label_3
_geom_angle
C2 Co1 C1 107.73(7)
C2 Co1 C4 107.20(6)
C1 Co1 C4 123.33(6)
C2 Co1 C3 92.21(6)
C1 Co1 C3 95.62(7)
C4 Co1 C3 40.25(6)
C2 Co1 C5 144.11(6)
C1 Co1 C5 104.44(6)
C4 Co1 C5 39.46(6)
C3 Co1 C5 69.01(6)
C2 Co1 P1 95.12(5)
C1 Co1 P1 104.39(5)
C4 Co1 P1 115.27(5)
C3 Co1 P1 155.40(5)
C5 Co1 P1 91.91(4)
C6 P1 C12 109.14(6)
C6 P1 C18 102.45(6)
C12 P1 C18 103.07(6)
C6 P1 Co1 111.66(5)
C12 P1 Co1 114.21(4)
C18 P1 Co1 115.35(4)
O1 C1 Co1 173.20(13)
C19 C18 C23 109.32(11)
C19 C18 P1 110.90(9)
C23 C18 P1 113.30(9)
C19 C18 H18 107.7
C23 C18 H18 107.7
P1 C18 H18 107.7
O2 C2 Co1 175.71(13)
C18 C19 C20 112.00(12)
C18 C19 H19A 109.2
C20 C19 H19A 109.2
C18 C19 H19B 109.2
C20 C19 H19B 109.2
H19A C19 H19B 107.9
C17 C12 C13 110.39(12)
C17 C12 P1 116.85(9)
C13 C12 P1 113.40(9)
C17 C12 H12 105.0
C13 C12 H12 105.0
P1 C12 H12 105.0
C7 C6 C11 109.84(11)
C7 C6 P1 117.59(9)
C11 C6 P1 112.69(9)
C7 C6 H6 105.2
C11 C6 H6 105.2
P1 C6 H6 105.2
C4 C5 Co1 65.93(8)
C4 C5 H5A 120.0
Co1 C5 H5A 80.1
C4 C5 H5B 120.0
Co1 C5 H5B 125.5
H5A C5 H5B 120.0
C21 C22 C23 111.67(13)
C21 C22 H22A 109.3
C23 C22 H22A 109.3
C21 C22 H22B 109.3
C23 C22 H22B 109.3
H22A C22 H22B 107.9
C10 C11 C6 110.80(12)
C10 C11 H11A 109.5
C6 C11 H11A 109.5
C10 C11 H11B 109.5
C6 C11 H11B 109.5
H11A C11 H11B 108.1
C22 C23 C18 111.13(12)
C22 C23 H23A 109.4
C18 C23 H23A 109.4
C22 C23 H23B 109.4
C18 C23 H23B 109.4
H23A C23 H23B 108.0
C6 C7 C8 111.17(12)
C6 C7 H7A 109.4
C8 C7 H7A 109.4
C6 C7 H7B 109.4
C8 C7 H7B 109.4
H7A C7 H7B 108.0
C9 C8 C7 111.43(12)
C9 C8 H8A 109.3
C7 C8 H8A 109.3
C9 C8 H8B 109.3
C7 C8 H8B 109.3
H8A C8 H8B 108.0
C12 C17 C16 111.16(12)
C12 C17 H17A 109.4
C16 C17 H17A 109.4
C12 C17 H17B 109.4
C16 C17 H17B 109.4
H17A C17 H17B 108.0
C5 C4 C3 116.08(14)
C5 C4 Co1 74.61(8)
C3 C4 Co1 72.80(9)
C5 C4 H4 122.0
C3 C4 H4 122.0
Co1 C4 H4 122.0
C21 C20 C19 111.64(12)
C21 C20 H20A 109.3
C19 C20 H20A 109.3
C21 C20 H20B 109.3
C19 C20 H20B 109.3
H20A C20 H20B 108.0
C9 C10 C11 111.26(13)
C9 C10 H10A 109.4
C11 C10 H10A 109.4
C9 C10 H10B 109.4
C11 C10 H10B 109.4
H10A C10 H10B 108.0
C20 C21 C22 110.79(12)
C20 C21 H21A 109.5
C22 C21 H21A 109.5
C20 C21 H21B 109.5
C22 C21 H21B 109.5
H21A C21 H21B 108.1
C10 C9 C8 110.49(13)
C10 C9 H9A 109.6
C8 C9 H9A 109.6
C10 C9 H9B 109.6
C8 C9 H9B 109.6
H9A C9 H9B 108.1
C15 C16 C17 111.01(13)
C15 C16 H16A 109.4
C17 C16 H16A 109.4
C15 C16 H16B 109.4
C17 C16 H16B 109.4
H16A C16 H16B 108.0
C15 C14 C13 111.10(13)
C15 C14 H14A 109.4
C13 C14 H14A 109.4
C15 C14 H14B 109.4
C13 C14 H14B 109.4
H14A C14 H14B 108.0
C14 C15 C16 110.58(13)
C14 C15 H15A 109.5
C16 C15 H15A 109.5
C14 C15 H15B 109.5
C16 C15 H15B 109.5
H15A C15 H15B 108.1
C14 C13 C12 111.07(12)
C14 C13 H13A 109.4
C12 C13 H13A 109.4
C14 C13 H13B 109.4
C12 C13 H13B 109.4
H13A C13 H13B 108.0
C4 C3 Co1 66.95(8)
C4 C3 H3A 120.0
Co1 C3 H3A 80.1
C4 C3 H3B 120.0
Co1 C3 H3B 124.3
H3A C3 H3B 120.0

loop_
_geom_bond_atom_site_label_1
_geom_bond_atom_site_label_2
_geom_bond_distance
Co1 C2 1.7592(14)
Co1 C1 1.7812(14)
Co1 C4 2.0074(14)
Co1 C3 2.0841(15)
Co1 C5 2.1197(14)
Co1 P1 2.2190(4)
P1 C6 1.8672(13)
P1 C12 1.8685(14)
P1 C18 1.8692(13)
C1 O1 1.1513(18)
C18 C19 1.5341(19)
C18 C23 1.5416(18)
C18 H18 1.0000
C2 O2 1.1522(18)
C19 C20 1.5371(19)
C19 H19A 0.9900
C19 H19B 0.9900
C12 C17 1.532(2)
C12 C13 1.5424(19)
C12 H12 1.0000
C6 C7 1.5306(19)
C6 C11 1.5395(18)
C6 H6 1.0000
C5 C4 1.397(2)
C5 H5A 0.9500
C5 H5B 0.9500
C22 C21 1.522(2)
C22 C23 1.5360(19)
C22 H22A 0.9900
C22 H22B 0.9900
C11 C10 1.533(2)
C11 H11A 0.9900
C11 H11B 0.9900
C23 H23A 0.9900
C23 H23B 0.9900
C7 C8 1.533(2)
C7 H7A 0.9900
C7 H7B 0.9900
C8 C9 1.527(2)
C8 H8A 0.9900
C8 H8B 0.9900
C17 C16 1.534(2)
C17 H17A 0.9900
C17 H17B 0.9900
C4 C3 1.410(2)
C4 H4 0.9500
C20 C21 1.519(2)
C20 H20A 0.9900
C20 H20B 0.9900
C10 C9 1.526(2)
C10 H10A 0.9900
C10 H10B 0.9900
C21 H21A 0.9900
C21 H21B 0.9900
C9 H9A 0.9900
C9 H9B 0.9900
C16 C15 1.527(2)
C16 H16A 0.9900
C16 H16B 0.9900
C14 C15 1.525(3)
C14 C13 1.532(2)
C14 H14A 0.9900
C14 H14B 0.9900
C15 H15A 0.9900
C15 H15B 0.9900
C13 H13A 0.9900
C13 H13B 0.9900
C3 H3A 0.9500
C3 H3B 0.9500

loop_
_geom_torsion_atom_site_label_1
_geom_torsion_atom_site_label_2
_geom_torsion_atom_site_label_3
_geom_torsion_atom_site_label_4
_geom_torsion
C2 Co1 P1 C6 -48.01(7)
C1 Co1 P1 C6 61.78(6)
C4 Co1 P1 C6 -159.76(7)
C3 Co1 P1 C6 -154.78(12)
C5 Co1 P1 C6 167.22(6)
C2 Co1 P1 C12 -172.43(7)
C1 Co1 P1 C12 -62.63(7)
C4 Co1 P1 C12 75.82(7)
C3 Co1 P1 C12 80.80(13)
C5 Co1 P1 C12 42.80(6)
C2 Co1 P1 C18 68.40(7)
C1 Co1 P1 C18 178.20(6)
C4 Co1 P1 C18 -43.35(7)
C3 Co1 P1 C18 -38.37(13)
C5 Co1 P1 C18 -76.37(6)
C6 P1 C18 C19 63.06(11)
C12 P1 C18 C19 176.38(10)
Co1 P1 C18 C19 -58.47(10)
C6 P1 C18 C23 -173.57(10)
C12 P1 C18 C23 -60.25(11)
Co1 P1 C18 C23 64.90(11)
C23 C18 C19 C20 55.67(16)
P1 C18 C19 C20 -178.70(10)
C6 P1 C12 C17 47.21(12)
C18 P1 C12 C17 -61.14(12)
Co1 P1 C12 C17 172.97(9)
C6 P1 C12 C13 -82.92(11)
C18 P1 C12 C13 168.73(10)
Co1 P1 C12 C13 42.83(11)
C12 P1 C6 C7 -70.12(12)
C18 P1 C6 C7 38.65(12)
Co1 P1 C6 C7 162.67(9)
C12 P1 C6 C11 59.19(12)
C18 P1 C6 C11 167.96(10)
Co1 P1 C6 C11 -68.02(11)
C2 Co1 C5 C4 27.72(15)
C1 Co1 C5 C4 -125.45(10)
C3 Co1 C5 C4 -34.90(10)
P1 Co1 C5 C4 129.16(9)
C7 C6 C11 C10 -56.91(16)
P1 C6 C11 C10 169.89(10)
C21 C22 C23 C18 56.99(18)
C19 C18 C23 C22 -56.10(16)
P1 C18 C23 C22 179.67(10)
C11 C6 C7 C8 56.56(16)
P1 C6 C7 C8 -172.80(10)
C6 C7 C8 C9 -56.53(17)
C13 C12 C17 C16 -55.61(16)
P1 C12 C17 C16 172.85(11)
Co1 C5 C4 C3 61.56(11)
C2 Co1 C4 C5 -163.42(9)
C1 Co1 C4 C5 70.77(11)
C3 Co1 C4 C5 124.23(13)
P1 Co1 C4 C5 -58.97(9)
C2 Co1 C4 C3 72.35(11)
C1 Co1 C4 C3 -53.46(12)
C5 Co1 C4 C3 -124.23(13)
P1 Co1 C4 C3 176.79(8)
C18 C19 C20 C21 -55.76(17)
C6 C11 C10 C9 57.23(18)
C19 C20 C21 C22 54.63(18)
C23 C22 C21 C20 -55.59(18)
C11 C10 C9 C8 -56.11(18)
C7 C8 C9 C10 55.65(18)
C12 C17 C16 C15 56.70(18)
C13 C14 C15 C16 56.94(17)
C17 C16 C15 C14 -56.93(18)
C15 C14 C13 C12 -56.48(17)
C17 C12 C13 C14 55.52(16)
P1 C12 C13 C14 -171.17(11)
C5 C4 C3 Co1 -62.56(11)
C2 Co1 C3 C4 -114.35(10)
C1 Co1 C3 C4 137.58(10)
C5 Co1 C3 C4 34.25(9)
P1 Co1 C3 C4 -6.98(18)
